data_7044585
loop_
_publ_author_name
'Driss, Dalel'
'Cadars, Sylvian'
'Deniard, Philippe'
'M\'evellec, Jean-Yves'
'Corraze, Benoit'
'Janod, Etienne'
'Cario, Laurent'

_publ_section_title
;
 Crystal structure and chemical bonding in the mixed anion compound BaSF
;
_journal_name_full 'Dalton Trans.'
_journal_paper_doi 10.1039/C7DT03611F
_journal_year 2017
_chemical_formula_sum 'Ba2 F2 S2'
_chemical_formula_weight 376.8
_chemical_name_systematic ' ?'
_space_group_IT_number 12
_symmetry_cell_setting monoclinic
_symmetry_Int_Tables_number 12
_symmetry_space_group_name_Hall '-C 2y'
_symmetry_space_group_name_H-M 'C 1 2/m 1'
_audit_update_record
;
2017-10-27 deposited with the CCDC.
2017-10-30 downloaded from the CCDC.
;
_cell_angle_alpha 90
_cell_angle_beta 103.813(8)
_cell_angle_gamma 90
_cell_formula_units_Z 2
_cell_length_a 6.1014(4)
_cell_length_b 6.2138(8)
_cell_length_c 7.3925(9)
_cell_measurement_reflns_used 5148
_cell_measurement_temperature 293
_cell_measurement_theta_max 40
_cell_measurement_theta_min 6
_cell_volume 272.17(5)
_diffrn_ambient_temperature 293
_diffrn_measured_fraction_theta_full 0.99
_diffrn_measured_fraction_theta_max 0.99
_diffrn_measurement_device 'four-circle diffractometer'
_diffrn_measurement_device_type 'Nonius CCD'
_diffrn_radiation_monochromator graphite
_diffrn_radiation_probe x-ray
_diffrn_radiation_source 'X-ray tube'
_diffrn_radiation_type 'Mo K\a'
_diffrn_radiation_wavelength 0.71069
_diffrn_reflns_av_R_equivalents 0.0427
_diffrn_reflns_av_unetI/netI 0.0123
_diffrn_reflns_limit_h_max 9
_diffrn_reflns_limit_h_min -9
_diffrn_reflns_limit_k_max 9
_diffrn_reflns_limit_k_min -9
_diffrn_reflns_limit_l_max 11
_diffrn_reflns_limit_l_min -11
_diffrn_reflns_number 4870
_diffrn_reflns_theta_full 34.93
_diffrn_reflns_theta_max 34.93
_diffrn_reflns_theta_min 6.57
_exptl_absorpt_coefficient_mu 15.04
_exptl_absorpt_correction_T_max 0.713
_exptl_absorpt_correction_T_min 0.3651
_exptl_absorpt_correction_type gaussian
_exptl_absorpt_process_details Jana2006
_exptl_crystal_colour Yellow
_exptl_crystal_density_diffrn 4.5978
_exptl_crystal_description platelet
_exptl_crystal_F_000 324
_exptl_crystal_size_max 0.000086
_exptl_crystal_size_mid 0.000070
_exptl_crystal_size_min 0.000022
_refine_diff_density_max 0.70
_refine_diff_density_min -1.07
_refine_ls_extinction_coef 4880(110)
_refine_ls_extinction_method 'B-C type 1 Gaussian isotropic (Becker & Coppens, 1974)'
_refine_ls_goodness_of_fit_gt 1.29
_refine_ls_goodness_of_fit_ref 1.28
_refine_ls_number_constraints 0
_refine_ls_number_parameters 19
_refine_ls_number_reflns 629
_refine_ls_number_restraints 0
_refine_ls_R_factor_all 0.0182
_refine_ls_R_factor_gt 0.0132
_refine_ls_shift/su_max 0.0190
_refine_ls_shift/su_mean 0.0032
_refine_ls_structure_factor_coef F
_refine_ls_weighting_details w=1/(\s^2^(F)+0.0001F^2^)
_refine_ls_weighting_scheme sigma
_refine_ls_wR_factor_gt 0.0164
_refine_ls_wR_factor_ref 0.0172
_reflns_number_gt 569
_reflns_number_total 629
_reflns_threshold_expression I>3\s(I)
_cod_data_source_file c7dt03611f1.cif
_cod_data_source_block I
_cod_depositor_comments
;
The following automatic conversions were performed:

'_diffrn_radiation_probe' value 'X-ray' changed to 'x-ray' according
to
/home/data/users/saulius/crontab/automatic-downloads/rss-feeds/RSC/lib/dictionaries/cif_core.dic
dictionary named 'cif_core.dic' version 2.4.2 from 2011-04-26.

'_exptl_absorpt_correction_type' value 'Gaussian' changed to
'gaussian' according to
/home/data/users/saulius/crontab/automatic-downloads/rss-feeds/RSC/lib/dictionaries/cif_core.dic
dictionary named 'cif_core.dic' version 2.4.2 from 2011-04-26.

Automatic conversion script
Id: cif_fix_values 4973 2017-02-22 13:04:09Z antanas 
;
_cod_database_code 7044585

loop_
_space_group_symop_id
_space_group_symop_operation_xyz
1 x,y,z
2 -x,y,-z
3 -x,-y,-z
4 x,-y,z
5 x+1/2,y+1/2,z
6 -x+1/2,y+1/2,-z
7 -x+1/2,-y+1/2,-z
8 x+1/2,-y+1/2,z

loop_
_atom_site_label
_atom_site_type_symbol
_atom_site_fract_x
_atom_site_fract_y
_atom_site_fract_z
_atom_site_adp_type
_atom_site_U_iso_or_equiv
_atom_site_site_symmetry_multiplicity
_atom_site_occupancy
_atom_site_calc_flag
Ba1 Ba 0.30035(3) 0 0.21108(2) Uani 0.01005(5) 4 1 d
S1 S 0.86221(13) 0 0.38273(11) Uani 0.01405(17) 4 1 d
F1 F 0 0.2581(3) 0 Uani 0.0130(4) 4 1 d

loop_
_atom_site_aniso_label
_atom_site_aniso_type_symbol
_atom_site_aniso_U_11
_atom_site_aniso_U_22
_atom_site_aniso_U_33
_atom_site_aniso_U_12
_atom_site_aniso_U_13
_atom_site_aniso_U_23
Ba1 Ba 0.00934(9) 0.00995(9) 0.01113(8) 0 0.00297(5) 0
S1 S 0.0123(3) 0.0163(3) 0.0134(3) 0 0.0027(2) 0
F1 F 0.0125(7) 0.0124(7) 0.0147(7) 0 0.0046(6) 0

loop_
_atom_type_symbol
_atom_type_scat_dispersion_real
_atom_type_scat_dispersion_imag
_atom_type_scat_source
Ba -0.2779 2.3107 'International Tables Vol C tables 4.2.6.8 and 6.1.1.1'
F 0.0180 0.0106 'International Tables Vol C tables 4.2.6.8 and 6.1.1.1'
S 0.1265 0.1256 'International Tables Vol C tables 4.2.6.8 and 6.1.1.1'

loop_
_exptl_crystal_face_index_h
_exptl_crystal_face_index_k
_exptl_crystal_face_index_l
_exptl_crystal_face_perp_dist
0 0 -1 0.01
0 0 1 0.012
3 0 -1 0.049
-3 2 1 0.041
-1 8 0 0.036
3 5 -1 0.036
-3 -3 1 0.034
0 -1 0 0.035
1 -1 0 0.045

loop_
_geom_angle_atom_site_label_1
_geom_angle_atom_site_label_2
_geom_angle_atom_site_label_3
_geom_angle_site_symmetry_1
_geom_angle_site_symmetry_3
_geom_angle
S1 Ba1 S1 1_455 . 135.99(2)
S1 Ba1 S1 1_455 5_445 83.083(16)
S1 Ba1 S1 1_455 5_455 83.083(16)
S1 Ba1 S1 1_455 2_656 37.137(19)
S1 Ba1 F1 1_455 . 73.095(14)
S1 Ba1 F1 1_455 5_545 140.34(3)
S1 Ba1 F1 1_455 3_555 73.095(14)
S1 Ba1 F1 1_455 7_555 140.34(3)
S1 Ba1 S1 . 5_445 81.029(14)
S1 Ba1 S1 . 5_455 81.029(14)
S1 Ba1 S1 . 2_656 98.85(2)
S1 Ba1 F1 . . 136.34(3)
S1 Ba1 F1 . 5_545 69.690(16)
S1 Ba1 F1 . 3_555 136.34(3)
S1 Ba1 F1 . 7_555 69.690(16)
S1 Ba1 S1 5_445 5_455 136.659(19)
S1 Ba1 S1 5_445 2_656 72.137(15)
S1 Ba1 F1 5_445 . 141.88(3)
S1 Ba1 F1 5_445 5_545 70.84(3)
S1 Ba1 F1 5_445 3_555 70.13(3)
S1 Ba1 F1 5_445 7_555 136.16(3)
S1 Ba1 S1 5_455 2_656 72.137(15)
S1 Ba1 F1 5_455 . 70.13(3)
S1 Ba1 F1 5_455 5_545 136.16(3)
S1 Ba1 F1 5_455 3_555 141.88(3)
S1 Ba1 F1 5_455 7_555 70.84(3)
S1 Ba1 F1 2_656 . 102.422(14)
S1 Ba1 F1 2_656 5_545 142.49(3)
S1 Ba1 F1 2_656 3_555 102.422(14)
S1 Ba1 F1 2_656 7_555 142.49(3)
F1 Ba1 F1 . 5_545 110.25(2)
F1 Ba1 F1 . 3_555 74.63(4)
F1 Ba1 F1 . 7_555 70.21(2)
F1 Ba1 F1 5_545 3_555 70.21(2)
F1 Ba1 F1 5_545 7_555 68.76(4)
F1 Ba1 F1 3_555 7_555 110.25(2)
Ba1 S1 Ba1 . 1_655 135.99(3)
Ba1 S1 Ba1 . 5_545 81.029(13)
Ba1 S1 Ba1 . 5_555 81.029(13)
Ba1 S1 Ba1 . 2_656 81.15(2)
Ba1 S1 S1 . 2_756 148.49(4)
Ba1 S1 F1 . 5_545 45.709(16)
Ba1 S1 F1 . 7_555 45.709(16)
Ba1 S1 Ba1 1_655 5_545 83.083(16)
Ba1 S1 Ba1 1_655 5_555 83.083(16)
Ba1 S1 Ba1 1_655 2_656 142.86(2)
Ba1 S1 S1 1_655 2_756 75.52(3)
Ba1 S1 F1 1_655 5_545 96.04(2)
Ba1 S1 F1 1_655 7_555 96.04(2)
Ba1 S1 Ba1 5_545 5_555 136.66(3)
Ba1 S1 Ba1 5_545 2_656 107.863(15)
Ba1 S1 S1 5_545 2_756 107.931(14)
Ba1 S1 F1 5_545 5_545 45.51(3)
Ba1 S1 F1 5_545 7_555 95.76(3)
Ba1 S1 Ba1 5_555 2_656 107.863(15)
Ba1 S1 S1 5_555 2_756 107.931(14)
Ba1 S1 F1 5_555 5_545 95.76(3)
Ba1 S1 F1 5_555 7_555 45.51(3)
Ba1 S1 S1 2_656 2_756 67.34(3)
Ba1 S1 F1 2_656 5_545 117.21(2)
Ba1 S1 F1 2_656 7_555 117.21(2)
S1 S1 F1 2_756 5_545 153.38(3)
S1 S1 F1 2_756 7_555 153.38(3)
F1 S1 F1 5_545 7_555 51.06(4)
Ba1 F1 Ba1 . 5_455 110.246(10)
Ba1 F1 Ba1 . 2_555 105.37(6)
Ba1 F1 Ba1 . 6_555 109.789(9)
Ba1 F1 S1 . 5_455 64.358(11)
Ba1 F1 S1 . 6_555 162.80(4)
Ba1 F1 F1 . 3_555 52.69(3)
Ba1 F1 F1 . 3_565 127.31(3)
Ba1 F1 F1 . 7_455 122.11(5)
Ba1 F1 F1 . 7_555 55.14(3)
Ba1 F1 Ba1 5_455 2_555 109.789(9)
Ba1 F1 Ba1 5_455 6_555 111.24(6)
Ba1 F1 S1 5_455 5_455 64.60(2)
Ba1 F1 S1 5_455 6_555 86.68(3)
Ba1 F1 F1 5_455 3_555 124.38(3)
Ba1 F1 F1 5_455 3_565 55.62(3)
Ba1 F1 F1 5_455 7_455 54.65(2)
Ba1 F1 F1 5_455 7_555 128.01(4)
Ba1 F1 Ba1 2_555 6_555 110.246(10)
Ba1 F1 S1 2_555 5_455 162.80(4)
Ba1 F1 S1 2_555 6_555 64.358(11)
Ba1 F1 F1 2_555 3_555 52.69(3)
Ba1 F1 F1 2_555 3_565 127.31(3)
Ba1 F1 F1 2_555 7_455 55.14(3)
Ba1 F1 F1 2_555 7_555 122.11(5)
Ba1 F1 S1 6_555 5_455 86.68(3)
Ba1 F1 S1 6_555 6_555 64.60(2)
Ba1 F1 F1 6_555 3_555 124.38(3)
Ba1 F1 F1 6_555 3_565 55.62(3)
Ba1 F1 F1 6_555 7_455 128.01(4)
Ba1 F1 F1 6_555 7_555 54.65(2)
S1 F1 S1 5_455 6_555 128.94(5)
S1 F1 F1 5_455 3_555 115.53(3)
S1 F1 F1 5_455 3_565 64.47(3)
S1 F1 F1 5_455 7_455 117.00(3)
S1 F1 F1 5_455 7_555 64.81(2)
S1 F1 F1 6_555 3_555 115.53(3)
S1 F1 F1 6_555 3_565 64.47(3)
S1 F1 F1 6_555 7_455 64.81(2)
S1 F1 F1 6_555 7_555 117.00(3)
F1 F1 F1 3_555 3_565 180.0(5)
F1 F1 F1 3_555 7_455 88.11(5)
F1 F1 F1 3_555 7_555 88.11(5)
F1 F1 F1 3_565 7_455 91.89(5)
F1 F1 F1 3_565 7_555 91.89(5)
F1 F1 F1 7_455 7_555 176.22(8)

loop_
_geom_bond_atom_site_label_1
_geom_bond_atom_site_label_2
_geom_bond_site_symmetry_2
_geom_bond_distance
Ba1 S1 1_455 3.2213(9)
Ba1 S1 . 3.3593(9)
Ba1 S1 5_445 3.3432(8)
Ba1 S1 5_455 3.3432(8)
Ba1 S1 2_656 3.3797(11)
Ba1 F1 . 2.6457(11)
Ba1 F1 5_545 2.6619(10)
Ba1 F1 3_555 2.6457(11)
Ba1 F1 7_555 2.6619(10)
S1 S1 2_756 2.1074(11)
S1 F1 5_545 3.4876(12)
S1 F1 7_555 3.4876(12)
F1 F1 3_555 3.207(3)
F1 F1 3_565 3.006(3)
F1 F1 7_455 3.0524(4)
F1 F1 7_555 3.0524(4)
